data_7702290
loop_
_publ_author_name
'Brita Vangdal'
'Jose Carranza'
'Francesc Lloret'
'Miguel Julve'
'Jorunn Sletten'

_publ_section_title
;
 Syntheses, crystal structures and magnetic properties of copper(ii)
 dicyanamide complexes; dinuclear, chain and ladder compounds
;
_journal_name_full 'Journal of the Chemical Society, Dalton Transactions'
_journal_page_first 566
_journal_page_last 574
_journal_paper_doi 10.1039/B105981P
_journal_year 2002
_chemical_formula_structural '[Cu1 (C12 H8 N3) (C2 N3) (H2 O)]2'
_chemical_formula_sum 'C14 H10 Cu N6 O3'
_chemical_formula_weight 373.82
_space_group_IT_number 2
_space_group_name_Hall '-P 1'
_space_group_name_H-M_alt 'P -1'
_symmetry_cell_setting triclinic
_symmetry_space_group_name_H-M 'P -1'
_atom_sites_solution_hydrogens 'geom when bound to C, difmap when bound to O'
_atom_sites_solution_primary direct
_atom_sites_solution_secondary difmap
_cell_angle_alpha 115.50(3)
_cell_angle_beta 97.85(3)
_cell_angle_gamma 96.98(3)
_cell_formula_units_Z 2
_cell_length_a 7.2838(15)
_cell_length_b 10.357(2)
_cell_length_c 11.003(2)
_cell_measurement_temperature 153(2)
_cell_volume 726.9(3)
_computing_cell_refinement 'SAINT, version 5.00'
_computing_data_collection 'SMART,version 5.054'
_computing_data_reduction 'SAINT, version 5.00'
_computing_molecular_graphics 'XP, VERSION 4.3, 1992'
_computing_publication_material 'ciftab, sHELDRICK, 1993'
_computing_structure_refinement 'SHELXL-93 (Sheldrick, 1993)'
_computing_structure_solution 'SHELXS-86 (Sheldrick, 1990)'
_diffrn_ambient_temperature 153(2)
_diffrn_measurement_device '2K SMART CCD'
_diffrn_measurement_method \\w
_diffrn_radiation_monochromator graphite
_diffrn_radiation_source 'fine-focus sealed tube'
_diffrn_radiation_type MoK\\a
_diffrn_radiation_wavelength 0.71073
_diffrn_reflns_av_R_equivalents 0.0206
_diffrn_reflns_av_sigmaI/netI 0.0402
_diffrn_reflns_limit_h_max 6
_diffrn_reflns_limit_h_min -10
_diffrn_reflns_limit_k_max 14
_diffrn_reflns_limit_k_min -14
_diffrn_reflns_limit_l_max 15
_diffrn_reflns_limit_l_min -15
_diffrn_reflns_number 6562
_diffrn_reflns_theta_max 30.45
_diffrn_reflns_theta_min 2.10
_diffrn_standards_number '50 first frames remeasured at end of experiment'
_exptl_absorpt_coefficient_mu 1.530
_exptl_absorpt_correction_T_max 'see above'
_exptl_absorpt_correction_T_min 'Tmin/Tmax ratio 0.786530'
_exptl_absorpt_correction_type 'empirical, SADABS'
_exptl_crystal_colour blue
_exptl_crystal_density_diffrn 1.708
_exptl_crystal_description 'irregular shape'
_exptl_crystal_F_000 378
_exptl_crystal_size_max 0.28
_exptl_crystal_size_mid 0.12
_exptl_crystal_size_min 0.06
_refine_diff_density_max 0.512
_refine_diff_density_min -0.449
_refine_diff_density_rms 0.076
_refine_ls_extinction_method none
_refine_ls_goodness_of_fit_all 1.028
_refine_ls_goodness_of_fit_obs 1.090
_refine_ls_hydrogen_treatment '?'riding model''
_refine_ls_matrix_type full
_refine_ls_number_parameters 217
_refine_ls_number_reflns 4301
_refine_ls_number_restraints 0
_refine_ls_restrained_S_all 1.029
_refine_ls_restrained_S_obs 1.090
_refine_ls_R_factor_all 0.0461
_refine_ls_R_factor_obs 0.0333
_refine_ls_shift/esd_max -0.001
_refine_ls_shift/esd_mean 0.000
_refine_ls_structure_factor_coef Fsqd
_refine_ls_weighting_details 'w=1/[\\s^2^(Fo^2^)+(0.0505P)^2^+0.0302P] where P=(Fo^2^+2Fc^2^)/3'
_refine_ls_weighting_scheme calc
_refine_ls_wR_factor_all 0.0853
_refine_ls_wR_factor_obs 0.0807
_reflns_number_observed 3477
_reflns_number_total 4304
_reflns_observed_criterion >2sigma(I)
_cod_data_source_file b105981p.cif
_cod_data_source_block cubpcadca
_cod_depositor_comments
;
The following automatic conversions were performed:

data item '_refine_ls_weighting_scheme' value 'calc
w=1/[\\s^2^(Fo^2^)+(0.0505P)^2^+0.0302P] where P=(Fo^2^+2Fc^2^)/3'
was changed to 'calc'. A new data item '_refine_ls_weighting_details'
was created with the value set to
'w=1/[\\s^2^(Fo^2^)+(0.0505P)^2^+0.0302P] where P=(Fo^2^+2Fc^2^)/3'.

Automatic conversion script
Id: cif_fix_values 6909 2019-04-08 15:41:33Z antanas 
;
_cod_database_code 7702290

loop_
_symmetry_equiv_pos_as_xyz
'x, y, z'
'-x, -y, -z'

loop_
_atom_site_aniso_label
_atom_site_aniso_U_11
_atom_site_aniso_U_22
_atom_site_aniso_U_33
_atom_site_aniso_U_23
_atom_site_aniso_U_13
_atom_site_aniso_U_12
Cu1 0.01467(11) 0.01916(11) 0.02490(12) 0.01144(9) -0.00099(7) 0.00544(7)
O1 0.0158(6) 0.0260(6) 0.0331(7) 0.0177(6) 0.0012(5) 0.0053(5)
O2 0.0196(6) 0.0203(6) 0.0341(7) 0.0155(6) -0.0008(5) 0.0049(5)
O3 0.0149(5) 0.0269(6) 0.0262(7) 0.0152(5) 0.0010(5) 0.0045(5)
N1 0.0209(7) 0.0202(7) 0.0215(7) 0.0117(6) 0.0040(5) 0.0073(5)
N2 0.0144(6) 0.0180(7) 0.0230(7) 0.0115(6) 0.0000(5) 0.0042(5)
N3 0.0147(6) 0.0230(7) 0.0248(8) 0.0104(6) 0.0002(5) 0.0041(5)
N4 0.0247(8) 0.0298(8) 0.0275(8) 0.0145(7) 0.0025(6) 0.0121(6)
N5 0.0337(9) 0.0350(10) 0.0365(10) 0.0118(8) -0.0077(8) 0.0136(8)
N6 0.0345(9) 0.0371(10) 0.0376(10) 0.0137(8) -0.0038(8) 0.0148(8)
C1 0.0250(9) 0.0227(9) 0.0312(10) 0.0170(8) 0.0043(7) 0.0085(7)
C2 0.0326(10) 0.0222(9) 0.0349(11) 0.0174(8) 0.0080(8) 0.0079(7)
C3 0.0289(9) 0.0222(9) 0.0336(10) 0.0140(8) 0.0046(8) 0.0008(7)
C4 0.0205(8) 0.0238(9) 0.0297(10) 0.0140(8) 0.0030(7) 0.0033(7)
C5 0.0171(7) 0.0198(8) 0.0211(8) 0.0111(7) 0.0050(6) 0.0050(6)
C6 0.0156(7) 0.0203(8) 0.0190(8) 0.0104(7) 0.0030(6) 0.0047(6)
C7 0.0164(7) 0.0193(8) 0.0193(8) 0.0093(6) 0.0015(6) 0.0053(6)
C8 0.0189(8) 0.0207(8) 0.0201(8) 0.0083(7) 0.0004(6) 0.0042(6)
C9 0.0239(9) 0.0236(9) 0.0345(10) 0.0159(8) -0.0003(7) 0.0026(7)
C10 0.0259(9) 0.0229(9) 0.0371(11) 0.0134(8) 0.0001(8) -0.0034(7)
C11 0.0176(8) 0.0310(10) 0.0324(10) 0.0109(8) 0.0000(7) -0.0003(7)
C12 0.0164(8) 0.0280(9) 0.0314(10) 0.0117(8) 0.0006(7) 0.0055(7)
C13 0.0264(9) 0.0309(10) 0.0264(9) 0.0151(8) 0.0064(7) 0.0133(7)
C14 0.0215(8) 0.0314(10) 0.0209(9) 0.0110(8) 0.0005(7) 0.0074(7)

loop_
_atom_site_label
_atom_site_type_symbol
_atom_site_fract_x
_atom_site_fract_y
_atom_site_fract_z
_atom_site_U_iso_or_equiv
_atom_site_thermal_displace_type
_atom_site_occupancy
_atom_site_calc_flag
_atom_site_refinement_flags
_atom_site_disorder_group
Cu1 Cu 0.28775(3) 0.45045(2) 0.23923(2) 0.01941(7) Uani 1 d . .
O1 O -0.2499(2) 0.45123(14) 0.08211(14) 0.0237(3) Uani 1 d . .
O2 O -0.0073(2) 0.72168(14) 0.15594(14) 0.0241(3) Uani 1 d . .
O3 O 0.3605(2) 0.32714(14) 0.02009(13) 0.0218(3) Uani 1 d . .
H31 H 0.4605 0.37605 0.02110 0.033 Uiso 1 d R .
H32 H 0.2874 0.33805 -0.03450 0.033 Uiso 1 d R .
N1 N 0.0812(2) 0.2768(2) 0.1920(2) 0.0198(3) Uani 1 d . .
N2 N 0.0735(2) 0.5208(2) 0.1799(2) 0.0180(3) Uani 1 d . .
N3 N 0.4264(2) 0.6534(2) 0.2837(2) 0.0214(3) Uani 1 d . .
N4 N 0.4967(2) 0.3951(2) 0.3263(2) 0.0264(3) Uani 1 d . .
N5 N 0.7767(3) 0.4182(2) 0.4930(2) 0.0377(4) Uani 1 d . .
N6 N 0.9520(3) 0.2276(2) 0.4909(2) 0.0381(4) Uani 1 d . .
C1 C 0.0983(3) 0.1551(2) 0.2037(2) 0.0244(4) Uani 1 d . .
H1 H 0.2161 0.1476 0.2420 0.037 Uiso 1 calc R .
C2 C -0.0545(3) 0.0394(2) 0.1606(2) 0.0280(4) Uani 1 d . .
H2 H -0.0390 -0.0439 0.1699 0.042 Uiso 1 calc R .
C3 C -0.2292(3) 0.0504(2) 0.1038(2) 0.0284(4) Uani 1 d . .
H3 H -0.3326 -0.0261 0.0733 0.043 Uiso 1 calc R .
C4 C -0.2495(3) 0.1775(2) 0.0924(2) 0.0243(4) Uani 1 d . .
H4 H -0.3664 0.1875 0.0554 0.036 Uiso 1 calc R .
C5 C -0.0909(2) 0.2883(2) 0.1376(2) 0.0184(3) Uani 1 d . .
C6 C -0.1009(2) 0.4295(2) 0.1295(2) 0.0177(3) Uani 1 d . .
C7 C 0.1054(2) 0.6586(2) 0.1904(2) 0.0182(3) Uani 1 d . .
C8 C 0.3110(2) 0.7327(2) 0.2532(2) 0.0206(3) Uani 1 d . .
C9 C 0.3750(3) 0.8751(2) 0.2782(2) 0.0272(4) Uani 1 d . .
H9 H 0.2925 0.9274 0.2561 0.041 Uiso 1 calc R .
C10 C 0.5654(3) 0.9388(2) 0.3371(2) 0.0302(4) Uani 1 d . .
H10 H 0.6121 1.0344 0.3552 0.045 Uiso 1 calc R .
C11 C 0.6845(3) 0.8572(2) 0.3682(2) 0.0293(4) Uani 1 d . .
H11 H 0.8121 0.8975 0.4074 0.044 Uiso 1 calc R .
C12 C 0.6108(2) 0.7152(2) 0.3401(2) 0.0263(4) Uani 1 d . .
H12 H 0.6910 0.6607 0.3608 0.039 Uiso 1 calc R .
C13 C 0.6289(3) 0.3968(2) 0.3999(2) 0.0263(4) Uani 1 d . .
C14 C 0.8658(3) 0.3113(2) 0.4843(2) 0.0251(4) Uani 1 d . .

loop_
_atom_type_symbol
_atom_type_description
_atom_type_scat_dispersion_real
_atom_type_scat_dispersion_imag
_atom_type_scat_source
C C 0.0033 0.0016 'International Tables Vol C Tables 4.2.6.8 and 6.1.1.4'
H H 0.0000 0.0000 'International Tables Vol C Tables 4.2.6.8 and 6.1.1.4'
N N 0.0061 0.0033 'International Tables Vol C Tables 4.2.6.8 and 6.1.1.4'
O O 0.0106 0.0060 'International Tables Vol C Tables 4.2.6.8 and 6.1.1.4'
Cu Cu 0.3201 1.2651 'International Tables Vol C Tables 4.2.6.8 and 6.1.1.4'

loop_
_geom_angle_atom_site_label_1
_geom_angle_atom_site_label_2
_geom_angle_atom_site_label_3
_geom_angle
_geom_angle_site_symmetry_1
_geom_angle_site_symmetry_3
N2 Cu1 N4 171.57(6) . .
N2 Cu1 N1 81.51(6) . .
N4 Cu1 N1 98.86(7) . .
N2 Cu1 N3 81.64(6) . .
N4 Cu1 N3 97.15(7) . .
N1 Cu1 N3 162.57(6) . .
N2 Cu1 O3 96.76(6) . .
N4 Cu1 O3 91.67(6) . .
N1 Cu1 O3 89.70(6) . .
N3 Cu1 O3 96.70(6) . .
N2 Cu1 N5 88.48(6) . 2_666
N4 Cu1 N5 83.10(7) . 2_666
N1 Cu1 N5 89.68(7) . 2_666
N3 Cu1 N5 85.44(7) . 2_666
O3 Cu1 N5 174.57(5) . 2_666
Cu1 O3 H31 106.67 . .
Cu1 O3 H32 108.05 . .
H31 O3 H32 100.7 . .
C1 N1 C5 118.9(2) . .
C1 N1 Cu1 127.82(13) . .
C5 N1 Cu1 113.26(11) . .
C7 N2 C6 123.50(14) . .
C7 N2 Cu1 118.24(11) . .
C6 N2 Cu1 118.26(11) . .
C12 N3 C8 118.7(2) . .
C12 N3 Cu1 128.58(13) . .
C8 N3 Cu1 112.73(11) . .
C13 N4 Cu1 163.9(2) . .
C13 N5 C14 121.5(2) . .
N1 C1 C2 122.2(2) . .
N1 C1 H1 118.90 . .
C2 C1 H1 118.90 . .
C3 C2 C1 118.9(2) . .
C3 C2 H2 120.54 . .
C1 C2 H2 120.54 . .
C2 C3 C4 119.5(2) . .
C2 C3 H3 120.25 . .
C4 C3 H3 120.25 . .
C5 C4 C3 118.4(2) . .
C5 C4 H4 120.81 . .
C3 C4 H4 120.81 . .
N1 C5 C4 122.1(2) . .
N1 C5 C6 116.13(15) . .
C4 C5 C6 121.7(2) . .
O1 C6 N2 127.9(2) . .
O1 C6 C5 121.5(2) . .
N2 C6 C5 110.65(14) . .
O2 C7 N2 128.6(2) . .
O2 C7 C8 120.7(2) . .
N2 C7 C8 110.73(14) . .
N3 C8 C9 122.4(2) . .
N3 C8 C7 116.6(2) . .
C9 C8 C7 121.0(2) . .
C8 C9 C10 118.7(2) . .
C8 C9 H9 120.63 . .
C10 C9 H9 120.63 . .
C11 C10 C9 119.0(2) . .
C11 C10 H10 120.50 . .
C9 C10 H10 120.50 . .
C12 C11 C10 119.2(2) . .
C12 C11 H11 120.42 . .
C10 C11 H11 120.42 . .
N3 C12 C11 122.0(2) . .
N3 C12 H12 118.98 . .
C11 C12 H12 118.98 . .
N4 C13 N5 171.9(2) . .
N6 C14 N5 172.9(2) . .

loop_
_geom_bond_atom_site_label_1
_geom_bond_atom_site_label_2
_geom_bond_distance
_geom_bond_site_symmetry_2
Cu1 N2 1.9491(14) .
Cu1 N4 1.962(2) .
Cu1 N1 2.023(2) .
Cu1 N3 2.034(2) .
Cu1 O3 2.3638(15) .
Cu1 N5 2.799(2) 2_666
O1 C6 1.227(2) .
O2 C7 1.226(2) .
O3 H31 0.83 .
O3 H32 0.80 .
N1 C1 1.340(2) .
N1 C5 1.355(2) .
N2 C7 1.369(2) .
N2 C6 1.371(2) .
N3 C12 1.350(2) .
N3 C8 1.350(2) .
N4 C13 1.164(3) .
N5 C13 1.305(3) .
N5 C14 1.326(3) .
N6 C14 1.151(3) .
C1 C2 1.393(3) .
C1 H1 0.93 .
C2 C3 1.379(3) .
C2 H2 0.93 .
C3 C4 1.398(3) .
C3 H3 0.93 .
C4 C5 1.389(2) .
C4 H4 0.93 .
C5 C6 1.512(2) .
C7 C8 1.513(2) .
C8 C9 1.384(3) .
C9 C10 1.394(3) .
C9 H9 0.93 .
C10 C11 1.389(3) .
C10 H10 0.93 .
C11 C12 1.385(3) .
C11 H11 0.93 .
C12 H12 0.93 .
